data_1566828
loop_
_publ_author_name
'Zhou, Jun'
'Mao, Lijun'
'Wu, Meng-Xiang'
'Peng, Zhiyong'
'Yang, Yiming'
'Zhou, Manfei'
'Zhao, Xiao-Li'
'Shi, Xueliang'
'Yang, Hai-Bo'

_publ_section_title
;
 Extended phenothiazines: synthesis, photophysical and redox properties,
 and efficient photocatalytic oxidative coupling of amines
;
_journal_name_full 'Chemical Science'
_journal_paper_doi 10.1039/D2SC01086K
_journal_year 2022
_chemical_formula_moiety '2(F1.5 Sb0.25), C13 H11.5 N0.5 S0.5'
_chemical_formula_sum 'C13 H11.5 F3 N0.5 S0.5 Sb0.5'
_chemical_formula_weight 308.63
_space_group_crystal_system monoclinic
_space_group_IT_number 12
_space_group_name_Hall '-C 2y'
_space_group_name_H-M_alt 'C 1 2/m 1'
_atom_sites_solution_hydrogens geom
_atom_sites_solution_primary dual
_audit_creation_date 2021-07-19
_audit_creation_method
;
Olex2 1.2
(compiled 2018.05.29 svn.r3508 for OlexSys, GUI svn.r5506)
;
_audit_update_record
;
2022-01-28 deposited with the CCDC.	2022-04-08 downloaded from the CCDC.
;
_cell_angle_alpha 90
_cell_angle_beta 133.036(3)
_cell_angle_gamma 90
_cell_formula_units_Z 8
_cell_length_a 27.184(5)
_cell_length_b 6.8384(13)
_cell_length_c 19.415(4)
_cell_measurement_reflns_used 2873
_cell_measurement_temperature 296(2)
_cell_measurement_theta_max 24.835
_cell_measurement_theta_min 2.871
_cell_volume 2638.0(9)
_computing_cell_refinement 'SAINT v7.68A (Bruker, 2009)'
_computing_data_reduction 'SAINT v7.68A (Bruker, 2009)'
_computing_molecular_graphics 'Olex2 (Dolomanov et al., 2009)'
_computing_publication_material 'Olex2 (Dolomanov et al., 2009)'
_computing_structure_refinement 'ShelXL (Sheldrick, 2015)'
_computing_structure_solution 'ShelXT (Sheldrick, 2015)'
_diffrn_ambient_temperature 296.15
_diffrn_measured_fraction_theta_full 0.958
_diffrn_measured_fraction_theta_max 0.965
_diffrn_measurement_device_type 'Bruker APEX-II CCD'
_diffrn_measurement_method '\f and \w scans'
_diffrn_radiation_monochromator graphite
_diffrn_radiation_type MoK\a
_diffrn_radiation_wavelength 0.71073
_diffrn_reflns_av_R_equivalents 0.0331
_diffrn_reflns_av_unetI/netI 0.0342
_diffrn_reflns_Laue_measured_fraction_full 0.958
_diffrn_reflns_Laue_measured_fraction_max 0.965
_diffrn_reflns_limit_h_max 35
_diffrn_reflns_limit_h_min -35
_diffrn_reflns_limit_k_max 8
_diffrn_reflns_limit_k_min -8
_diffrn_reflns_limit_l_max 25
_diffrn_reflns_limit_l_min -25
_diffrn_reflns_number 10582
_diffrn_reflns_point_group_measured_fraction_full 0.958
_diffrn_reflns_point_group_measured_fraction_max 0.965
_diffrn_reflns_theta_full 25.242
_diffrn_reflns_theta_max 27.638
_diffrn_reflns_theta_min 3.356
_diffrn_standards_number 0
_exptl_absorpt_coefficient_mu 1.182
_exptl_absorpt_correction_T_max 0.7456
_exptl_absorpt_correction_T_min 0.6199
_exptl_absorpt_correction_type multi-scan
_exptl_absorpt_process_details
'SADABS-2008/1 (Bruker,2008) was used for absorption correction. wR2(int) was 0.1500 before and 0.0401 after correction. The Ratio of minimum to maximum transmission is 0.8314. The \l/2 correction factor is 0.0015.'
_exptl_crystal_colour 'clear dark blue'
_exptl_crystal_colour_lustre clear
_exptl_crystal_colour_modifier dark
_exptl_crystal_colour_primary blue
_exptl_crystal_density_diffrn 1.554
_exptl_crystal_description block
_exptl_crystal_F_000 1228
_exptl_crystal_size_max 0.06
_exptl_crystal_size_mid 0.06
_exptl_crystal_size_min 0.05
_refine_diff_density_max 1.585
_refine_diff_density_min -0.634
_refine_diff_density_rms 0.093
_refine_ls_extinction_method none
_refine_ls_goodness_of_fit_ref 1.015
_refine_ls_hydrogen_treatment constr
_refine_ls_matrix_type full
_refine_ls_number_parameters 222
_refine_ls_number_reflns 3204
_refine_ls_number_restraints 52
_refine_ls_restrained_S_all 1.033
_refine_ls_R_factor_all 0.0864
_refine_ls_R_factor_gt 0.0590
_refine_ls_shift/su_max 0.000
_refine_ls_shift/su_mean 0.000
_refine_ls_structure_factor_coef Fsqd
_refine_ls_weighting_details 'w=1/[\s^2^(Fo^2^)+(0.1278P)^2^+0.6385P] where P=(Fo^2^+2Fc^2^)/3'
_refine_ls_weighting_scheme calc
_refine_ls_wR_factor_gt 0.1625
_refine_ls_wR_factor_ref 0.1914
_reflns_Friedel_coverage 0.000
_reflns_number_gt 2190
_reflns_number_total 3204
_reflns_threshold_expression 'I > 2\s(I)'
_cod_data_source_file d2sc01086k2.cif
_cod_data_source_block mo_dm21091_0m
_cod_original_cell_volume 2638.1(9)
_cod_original_formula_sum 'C13 H11.50 F3 N0.50 S0.50 Sb0.50'
_cod_database_code 1566828
_shelx_shelxl_version_number 2017/1
_shelx_space_group_comment
;
The symmetry employed for this shelxl refinement is uniquely defined
by the following loop, which should always be used as a source of
symmetry information in preference to the above space-group names.
They are only intended as comments.
;
_shelx_estimated_absorpt_t_max 0.943
_shelx_estimated_absorpt_t_min 0.932
_olex2_refinement_description
;
1. Fixed Uiso
 At 1.2 times of:
  All C(H) groups
 At 1.5 times of:
  All C(H,H,H) groups
2. Restrained distances
 F6-F4 \\sim F7-F5
 with sigma of 0.02
3. Rigid bond restraints
 Sb2
 with sigma for 1-2 distances of 0.001 and sigma for 1-3 distances of 0.001
 Sb2, F7, F6, F4, F5
 with sigma for 1-2 distances of 0.001 and sigma for 1-3 distances of 0.001
 F8, Sb2, F5, F6, F4, F7
 with sigma for 1-2 distances of 0.001 and sigma for 1-3 distances of 0.001
4. Uiso/Uaniso restraints and constraints
F6 \\sim F5 \\sim F4 \\sim F7 \\sim Sb2: within 2A with sigma of 0.01 and sigma
for terminal atoms of 0.02
F8 \\sim Sb2 \\sim F5 \\sim F6 \\sim F4 \\sim F7: within 2A with sigma of 0.01
and sigma for terminal atoms of 0.02
Sb2 \\sim F8 \\sim F4 \\sim F6 \\sim F5 \\sim F7: within 1.7A with sigma of
0.04 and sigma for terminal atoms of 0.08
5. Others
 Fixed Sof: Sb2(0.25) H23A(0.5) H23B(0.5) H23C(0.5) F4(0.25) F7(0.25) F6(0.5)
 F5(0.25) F8(0.25)
6.a Aromatic/amide H refined with riding coordinates:
 C15(H15), C18(H18), C19(H19), C8(H8), C2(H2), C13(H13), C5(H5), C10(H10),
 C4(H4), C12(H12), C11(H11), C3(H3)
6.b Idealised Me refined as rotating group:
 C22(H22A,H22B,H22C), C23(H23A,H23B,H23C)
;
_olex2_submission_special_instructions 'No special instructions were received'

loop_
_space_group_symop_operation_xyz
'x, y, z'
'-x, y, -z'
'x+1/2, y+1/2, z'
'-x+1/2, y+1/2, -z'
'-x, -y, -z'
'x, -y, z'
'-x+1/2, -y+1/2, -z'
'x+1/2, -y+1/2, z'

loop_
_atom_site_label
_atom_site_type_symbol
_atom_site_fract_x
_atom_site_fract_y
_atom_site_fract_z
_atom_site_U_iso_or_equiv
_atom_site_adp_type
_atom_site_occupancy
_atom_site_site_symmetry_order
_atom_site_calc_flag
_atom_site_refinement_flags_posn
_atom_site_refinement_flags_adp
_atom_site_refinement_flags_occupancy
_atom_site_disorder_assembly
_atom_site_disorder_group
Sb1 Sb 1.000000 0.500000 0.500000 0.0633(3) Uani 1 4 d S T P . .
Sb2 Sb 0.89124(6) 0.000000 0.92295(7) 0.0907(4) Uani 0.5 2 d S TU P . .
S1 S 0.78797(11) 0.000000 0.59489(12) 0.0713(5) Uani 1 2 d S T P . .
F2 F 0.9217(2) 0.500000 0.4801(4) 0.0962(14) Uani 1 2 d S T P . .
N1 N 0.7954(3) 0.000000 0.4418(3) 0.0527(10) Uani 1 2 d S T P . .
C20 C 0.8032(3) 0.000000 0.2312(3) 0.0471(11) Uani 1 2 d S T P . .
C17 C 0.7989(3) 0.000000 0.3701(4) 0.0494(11) Uani 1 2 d S T P . .
C21 C 0.8024(3) 0.000000 0.1518(4) 0.0591(14) Uani 1 2 d S T P . .
F1 F 0.9470(3) 0.500000 0.3711(4) 0.156(4) Uani 1 2 d S T P . .
C1 C 0.8555(3) 0.000000 0.5355(4) 0.0581(14) Uani 1 2 d S T P . .
C14 C 0.6087(3) 0.000000 0.2764(5) 0.0626(15) Uani 1 2 d S T P . .
C6 C 0.8576(4) 0.000000 0.6109(4) 0.0646(16) Uani 1 2 d S T P . .
C15 C 0.6748(3) 0.000000 0.3132(4) 0.0587(13) Uani 1 2 d S T P . .
H15 H 0.680858 0.000000 0.271496 0.070 Uiso 1 2 calc RS T P . .
C16 C 0.7308(3) 0.000000 0.4085(4) 0.0529(12) Uani 1 2 d S T P . .
C9 C 0.6013(4) 0.000000 0.3436(6) 0.0673(17) Uani 1 2 d S T P . .
C7 C 0.7219(3) 0.000000 0.4731(4) 0.0584(14) Uani 1 2 d S T P . .
C18 C 0.7999(3) 0.1720(6) 0.3359(4) 0.0722(13) Uani 1 1 d . . . . .
H18 H 0.798609 0.289877 0.358475 0.087 Uiso 1 1 calc R . . . .
C19 C 0.8029(3) 0.1718(6) 0.2684(4) 0.0734(13) Uani 1 1 d . . . . .
H19 H 0.804844 0.290549 0.247012 0.088 Uiso 1 1 calc R . . . .
F3 F 1.000000 0.2316(10) 0.500000 0.169(4) Uani 1 2 d S T P . .
C8 C 0.6582(4) 0.000000 0.4395(5) 0.0639(16) Uani 1 2 d S T P . .
H8 H 0.653001 0.000000 0.482117 0.077 Uiso 1 2 calc RS T P . .
C2 C 0.9179(4) 0.000000 0.5575(5) 0.0740(18) Uani 1 2 d S T P . .
H2 H 0.917789 0.000000 0.509492 0.089 Uiso 1 2 calc RS T P . .
C22 C 0.8368(3) 0.1795(9) 0.1554(4) 0.0841(15) Uani 1 1 d . . . . .
H22A H 0.813264 0.294685 0.147716 0.126 Uiso 1 1 calc GR . . . .
H22B H 0.836422 0.172960 0.105659 0.126 Uiso 1 1 calc GR . . . .
H22C H 0.882447 0.184542 0.215094 0.126 Uiso 1 1 calc GR . . . .
C13 C 0.5534(4) 0.000000 0.1813(6) 0.0778(19) Uani 1 2 d S T P . .
H13 H 0.559121 0.000000 0.139322 0.093 Uiso 1 2 calc RS T P . .
C5 C 0.9215(5) 0.000000 0.7048(5) 0.082(2) Uani 1 2 d S T P . .
H5 H 0.923349 0.000000 0.754475 0.099 Uiso 1 2 calc RS T P . .
C23 C 0.7284(4) 0.000000 0.0587(5) 0.105(3) Uani 1 2 d S T P . .
H23A H 0.707249 -0.118842 0.053492 0.157 Uiso 0.5 1 calc GR . . A -1
H23B H 0.725799 0.008965 0.006930 0.157 Uiso 0.5 1 calc GR . . A -1
H23C H 0.705735 0.109877 0.057291 0.157 Uiso 0.5 1 calc GR . . A -1
C10 C 0.5348(5) 0.000000 0.3063(7) 0.081(2) Uani 1 2 d S T P . .
H10 H 0.527928 0.000000 0.347061 0.097 Uiso 1 2 calc RS T P . .
C4 C 0.9789(5) 0.000000 0.7240(6) 0.088(2) Uani 1 2 d S T P . .
H4 H 1.019831 0.000000 0.786343 0.106 Uiso 1 2 calc RS T P . .
C12 C 0.4900(4) 0.000000 0.1476(7) 0.089(2) Uani 1 2 d S T P . .
H12 H 0.452552 0.000000 0.083100 0.107 Uiso 1 2 calc RS T P . .
C11 C 0.4822(5) 0.000000 0.2137(9) 0.097(3) Uani 1 2 d S T P . .
H11 H 0.439046 0.000000 0.191117 0.117 Uiso 1 2 calc RS T P . .
C3 C 0.9778(5) 0.000000 0.6505(5) 0.088(2) Uani 1 2 d S T P . .
H3 H 1.018167 0.000000 0.664979 0.105 Uiso 1 2 calc RS T P . .
F4 F 0.9533(7) 0.000000 0.9048(11) 0.149(4) Uani 0.5 2 d DS TU P . .
F7 F 0.8730(7) 0.000000 0.9943(7) 0.112(2) Uani 0.5 2 d DS TU P . .
F6 F 0.8870(5) -0.2777(16) 0.9218(6) 0.131(2) Uani 0.5 1 d D U . . .
F5 F 0.8452(6) 0.000000 0.8210(6) 0.114(3) Uani 0.5 2 d DS TU P . .
F8 F 0.9621(7) 0.000000 1.0490(8) 0.145(3) Uani 0.5 2 d S TU P . .

loop_
_atom_site_aniso_label
_atom_site_aniso_U_11
_atom_site_aniso_U_22
_atom_site_aniso_U_33
_atom_site_aniso_U_23
_atom_site_aniso_U_13
_atom_site_aniso_U_12
Sb1 0.0757(4) 0.0676(4) 0.0683(4) 0.000 0.0576(3) 0.000
Sb2 0.0933(7) 0.1228(10) 0.0668(6) 0.000 0.0588(6) 0.000
S1 0.1247(14) 0.0578(8) 0.0714(9) 0.000 0.0826(10) 0.000
F2 0.083(3) 0.118(4) 0.108(3) 0.000 0.073(3) 0.000
N1 0.084(3) 0.043(2) 0.055(2) 0.000 0.057(2) 0.000
C20 0.053(3) 0.051(3) 0.042(2) 0.000 0.034(2) 0.000
C17 0.070(3) 0.047(3) 0.050(3) 0.000 0.049(3) 0.000
C21 0.077(4) 0.067(3) 0.051(3) 0.000 0.050(3) 0.000
F1 0.115(4) 0.282(11) 0.079(3) 0.000 0.069(3) 0.000
C1 0.093(4) 0.043(3) 0.051(3) 0.000 0.054(3) 0.000
C14 0.082(4) 0.055(3) 0.084(4) 0.000 0.070(4) 0.000
C6 0.117(5) 0.037(3) 0.062(3) 0.000 0.070(4) 0.000
C15 0.080(4) 0.058(3) 0.069(3) 0.000 0.063(3) 0.000
C16 0.088(4) 0.036(2) 0.065(3) 0.000 0.064(3) 0.000
C9 0.101(5) 0.042(3) 0.111(5) 0.000 0.092(5) 0.000
C7 0.105(4) 0.036(2) 0.072(3) 0.000 0.076(4) 0.000
C18 0.135(4) 0.042(2) 0.088(3) -0.013(2) 0.095(3) -0.013(2)
C19 0.141(4) 0.043(2) 0.087(3) -0.001(2) 0.097(3) -0.007(2)
F3 0.199(7) 0.068(3) 0.312(11) 0.000 0.203(8) 0.000
C8 0.110(5) 0.047(3) 0.088(4) 0.000 0.088(4) 0.000
C2 0.086(4) 0.082(5) 0.063(4) 0.000 0.055(4) 0.000
C22 0.132(4) 0.079(3) 0.099(3) 0.002(3) 0.101(4) -0.007(3)
C13 0.089(5) 0.086(5) 0.086(5) 0.000 0.070(4) 0.000
C5 0.137(7) 0.050(3) 0.051(3) 0.000 0.060(4) 0.000
C23 0.095(5) 0.168(10) 0.042(3) 0.000 0.043(4) 0.000
C10 0.107(6) 0.076(4) 0.117(6) 0.000 0.099(6) 0.000
C4 0.095(5) 0.091(6) 0.059(4) 0.000 0.045(4) 0.000
C12 0.087(5) 0.087(5) 0.105(6) 0.000 0.070(5) 0.000
C11 0.096(6) 0.086(5) 0.154(9) 0.000 0.103(7) 0.000
C3 0.086(5) 0.107(6) 0.060(4) 0.000 0.046(4) 0.000
F4 0.120(4) 0.232(10) 0.136(5) 0.000 0.103(4) 0.000
F7 0.150(5) 0.134(6) 0.082(3) 0.000 0.092(4) 0.000
F6 0.156(6) 0.1205(16) 0.133(5) -0.005(3) 0.106(5) 0.013(4)
F5 0.111(3) 0.182(7) 0.0685(10) 0.000 0.0688(19) 0.000
F8 0.126(4) 0.194(8) 0.0704(11) 0.000 0.0499(19) 0.000

loop_
_atom_type_symbol
_atom_type_description
_atom_type_scat_dispersion_real
_atom_type_scat_dispersion_imag
_atom_type_scat_source
C C 0.0033 0.0016 'International Tables Vol C Tables 4.2.6.8 and 6.1.1.4'
H H 0.0000 0.0000 'International Tables Vol C Tables 4.2.6.8 and 6.1.1.4'
F F 0.0171 0.0103 'International Tables Vol C Tables 4.2.6.8 and 6.1.1.4'
N N 0.0061 0.0033 'International Tables Vol C Tables 4.2.6.8 and 6.1.1.4'
S S 0.1246 0.1234 'International Tables Vol C Tables 4.2.6.8 and 6.1.1.4'
Sb Sb -0.5866 1.5461 'International Tables Vol C Tables 4.2.6.8 and 6.1.1.4'

loop_
_geom_angle_atom_site_label_1
_geom_angle_atom_site_label_2
_geom_angle_atom_site_label_3
_geom_angle
_geom_angle_site_symmetry_1
_geom_angle_site_symmetry_3
_geom_angle_publ_flag
F2 Sb1 F2 180.0 5_766 . ?
F1 Sb1 F2 89.7(3) 5_766 5_766 ?
F1 Sb1 F2 90.3(3) . 5_766 ?
F1 Sb1 F2 90.3(3) 5_766 . ?
F1 Sb1 F2 89.7(3) . . ?
F1 Sb1 F1 180.0 5_766 . ?
F3 Sb1 F2 90.000(2) 5_766 . ?
F3 Sb1 F2 90.000(3) 5_766 5_766 ?
F3 Sb1 F2 90.000(1) . 5_766 ?
F3 Sb1 F2 90.000(2) . . ?
F3 Sb1 F1 90.000(2) . . ?
F3 Sb1 F1 90.000(2) 5_766 5_766 ?
F3 Sb1 F1 90.000(1) 5_766 . ?
F3 Sb1 F1 90.000(1) . 5_766 ?
F3 Sb1 F3 180.0 5_766 . ?
F7 Sb2 F4 152.5(6) . . ?
F7 Sb2 F6 87.8(3) . . ?
F7 Sb2 F6 87.8(3) . 6 ?
F7 Sb2 F8 63.1(7) . . ?
F6 Sb2 F4 92.9(3) 6 . ?
F6 Sb2 F4 92.9(3) . . ?
F6 Sb2 F6 173.9(6) 6 . ?
F5 Sb2 F4 78.5(6) . . ?
F5 Sb2 F7 129.0(6) . . ?
F5 Sb2 F6 89.7(3) . 6 ?
F5 Sb2 F6 89.7(3) . . ?
F5 Sb2 F8 167.9(7) . . ?
F8 Sb2 F4 89.4(7) . . ?
F8 Sb2 F6 90.9(3) . . ?
F8 Sb2 F6 90.9(3) . 6 ?
C6 S1 C7 103.8(3) . . ?
C1 N1 C17 117.8(5) . . ?
C1 N1 C16 126.2(4) . . ?
C16 N1 C17 116.0(4) . . ?
C19 C20 C21 121.8(2) 6 . ?
C19 C20 C21 121.8(2) . . ?
C19 C20 C19 116.4(5) 6 . ?
C18 C17 N1 120.2(2) . . ?
C18 C17 N1 120.2(2) 6 . ?
C18 C17 C18 119.7(5) . 6 ?
C20 C21 C23 107.0(5) . . ?
C22 C21 C20 111.7(3) 6 . ?
C22 C21 C20 111.7(3) . . ?
C22 C21 C22 108.2(6) 6 . ?
C22 C21 C23 109.0(4) 6 . ?
C22 C21 C23 109.0(4) . . ?
N1 C1 C6 122.2(6) . . ?
N1 C1 C2 118.9(5) . . ?
C6 C1 C2 118.8(6) . . ?
C15 C14 C9 117.1(6) . . ?
C13 C14 C15 122.1(6) . . ?
C13 C14 C9 120.8(6) . . ?
C1 C6 S1 123.6(6) . . ?
C5 C6 S1 118.0(5) . . ?
C5 C6 C1 118.4(7) . . ?
C14 C15 H15 118.7 . . ?
C16 C15 C14 122.6(5) . . ?
C16 C15 H15 118.7 . . ?
N1 C16 C7 120.3(5) . . ?
C15 C16 N1 120.6(4) . . ?
C15 C16 C7 119.0(6) . . ?
C8 C9 C14 119.7(6) . . ?
C8 C9 C10 123.4(6) . . ?
C10 C9 C14 116.9(7) . . ?
C16 C7 S1 123.8(5) . . ?
C8 C7 S1 116.4(4) . . ?
C8 C7 C16 119.8(6) . . ?
C17 C18 H18 120.0 . . ?
C17 C18 C19 120.1(4) . . ?
C19 C18 H18 120.0 . . ?
C20 C19 H19 119.1 . . ?
C18 C19 C20 121.9(4) . . ?
C18 C19 H19 119.1 . . ?
C9 C8 H8 119.1 . . ?
C7 C8 C9 121.8(5) . . ?
C7 C8 H8 119.1 . . ?
C1 C2 H2 120.4 . . ?
C3 C2 C1 119.2(7) . . ?
C3 C2 H2 120.4 . . ?
C21 C22 H22A 109.5 . . ?
C21 C22 H22B 109.5 . . ?
C21 C22 H22C 109.5 . . ?
H22A C22 H22B 109.5 . . ?
H22A C22 H22C 109.5 . . ?
H22B C22 H22C 109.5 . . ?
C14 C13 H13 119.5 . . ?
C12 C13 C14 120.9(7) . . ?
C12 C13 H13 119.5 . . ?
C6 C5 H5 119.0 . . ?
C4 C5 C6 122.1(7) . . ?
C4 C5 H5 119.0 . . ?
C21 C23 H23A 109.5 . . ?
C21 C23 H23B 109.5 . . ?
C21 C23 H23C 109.5 . . ?
H23A C23 H23B 109.5 . . ?
H23A C23 H23C 109.5 . . ?
H23B C23 H23C 109.5 . . ?
C9 C10 H10 119.6 . . ?
C11 C10 C9 120.8(7) . . ?
C11 C10 H10 119.6 . . ?
C5 C4 H4 119.8 . . ?
C5 C4 C3 120.3(8) . . ?
C3 C4 H4 119.8 . . ?
C13 C12 H12 120.7 . . ?
C13 C12 C11 118.7(9) . . ?
C11 C12 H12 120.7 . . ?
C10 C11 C12 121.9(7) . . ?
C10 C11 H11 119.1 . . ?
C12 C11 H11 119.1 . . ?
C2 C3 C4 121.2(9) . . ?
C2 C3 H3 119.4 . . ?
C4 C3 H3 119.4 . . ?

loop_
_geom_bond_atom_site_label_1
_geom_bond_atom_site_label_2
_geom_bond_distance
_geom_bond_site_symmetry_2
_geom_bond_publ_flag
Sb1 F2 1.888(4) . ?
Sb1 F2 1.888(4) 5_766 ?
Sb1 F1 1.849(6) . ?
Sb1 F1 1.849(6) 5_766 ?
Sb1 F3 1.836(7) . ?
Sb1 F3 1.836(7) 5_766 ?
Sb2 F4 1.946(11) . ?
Sb2 F7 1.760(9) . ?
Sb2 F6 1.902(11) . ?
Sb2 F6 1.902(11) 6 ?
Sb2 F5 1.451(9) . ?
Sb2 F8 1.807(11) . ?
S1 C6 1.696(8) . ?
S1 C7 1.738(7) . ?
N1 C17 1.459(6) . ?
N1 C1 1.386(8) . ?
N1 C16 1.398(8) . ?
C20 C21 1.526(7) . ?
C20 C19 1.382(5) . ?
C20 C19 1.382(5) 6 ?
C17 C18 1.360(5) 6 ?
C17 C18 1.360(5) . ?
C21 C22 1.515(6) 6 ?
C21 C22 1.515(6) . ?
C21 C23 1.534(10) . ?
C1 C6 1.425(7) . ?
C1 C2 1.439(11) . ?
C14 C15 1.409(9) . ?
C14 C9 1.449(8) . ?
C14 C13 1.371(11) . ?
C6 C5 1.421(11) . ?
C15 H15 0.9300 . ?
C15 C16 1.377(9) . ?
C16 C7 1.431(7) . ?
C9 C8 1.389(10) . ?
C9 C10 1.416(10) . ?
C7 C8 1.370(9) . ?
C18 H18 0.9300 . ?
C18 C19 1.367(5) . ?
C19 H19 0.9300 . ?
C8 H8 0.9300 . ?
C2 H2 0.9300 . ?
C2 C3 1.378(11) . ?
C22 H22A 0.9600 . ?
C22 H22B 0.9600 . ?
C22 H22C 0.9600 . ?
C13 H13 0.9300 . ?
C13 C12 1.362(11) . ?
C5 H5 0.9300 . ?
C5 C4 1.334(13) . ?
C23 H23A 0.9600 . ?
C23 H23B 0.9600 . ?
C23 H23C 0.9600 . ?
C10 H10 0.9300 . ?
C10 C11 1.329(14) . ?
C4 H4 0.9300 . ?
C4 C3 1.407(12) . ?
C12 H12 0.9300 . ?
C12 C11 1.437(13) . ?
C11 H11 0.9300 . ?
C3 H3 0.9300 . ?
